data_1576899
loop_
_publ_author_name
'Li, Meng-Hao'
'Hui, Hui'
'Wang, Yan'
'Yang, Ying-Wei'

_publ_section_title
;
 Superstructure-induced enhancement of solid-state triphenylacrylonitrile
 photochromism <i>via</i> a macrocycle-mediated blocking strategy.
;
_journal_issue 11
_journal_name_full 'Chemical science'
_journal_page_first 5745
_journal_page_last 5757
_journal_paper_doi 10.1039/d5sc08539j
_journal_volume 17
_journal_year 2026
_chemical_formula_moiety '2(C4 H8 O2), C85 H72 N2 O8'
_chemical_formula_sum 'C93 H88 N2 O12'
_chemical_formula_weight 1425.65
_space_group_crystal_system monoclinic
_space_group_IT_number 14
_space_group_name_Hall '-P 2yn'
_space_group_name_H-M_alt 'P 1 21/n 1'
_atom_sites_solution_hydrogens geom
_atom_sites_solution_primary dual
_audit_creation_date 2023-06-30
_audit_creation_method
;
Olex2 1.5
(compiled 2023.03.06 svn.rbb2c1857 for OlexSys, GUI svn.r6748)
;
_audit_update_record
;
2025-09-24 deposited with the CCDC.	2026-01-22 downloaded from the CCDC.
;
_cell_angle_alpha 90
_cell_angle_beta 103.142(2)
_cell_angle_gamma 90
_cell_formula_units_Z 4
_cell_length_a 17.7269(8)
_cell_length_b 22.0508(11)
_cell_length_c 20.6123(11)
_cell_measurement_reflns_used 9054
_cell_measurement_temperature 271.00
_cell_measurement_theta_max 25.032
_cell_measurement_theta_min 2.730
_cell_volume 7846.2(7)
_computing_cell_refinement 'SAINT v8.37A (Bruker, 2015)'
_computing_data_reduction 'SAINT v8.37A (Bruker, 2015)'
_computing_molecular_graphics 'Olex2 1.5 (Dolomanov et al., 2009)'
_computing_publication_material 'Olex2 1.5 (Dolomanov et al., 2009)'
_computing_structure_refinement 'XL  (Sheldrick, 2008)'
_computing_structure_solution 'SHELXT 2018/2 (Sheldrick, 2018)'
_diffrn_ambient_temperature 271.00
_diffrn_measured_fraction_theta_full 0.997
_diffrn_measured_fraction_theta_max 0.997
_diffrn_measurement_device_type 'Bruker APEX-II CCD'
_diffrn_measurement_method '\f and \w scans'
_diffrn_radiation_type MoK\a
_diffrn_radiation_wavelength 0.71073
_diffrn_reflns_av_R_equivalents 0.0467
_diffrn_reflns_av_unetI/netI 0.0174
_diffrn_reflns_Laue_measured_fraction_full 0.997
_diffrn_reflns_Laue_measured_fraction_max 0.997
_diffrn_reflns_limit_h_max 21
_diffrn_reflns_limit_h_min -21
_diffrn_reflns_limit_k_max 26
_diffrn_reflns_limit_k_min -26
_diffrn_reflns_limit_l_max 24
_diffrn_reflns_limit_l_min -24
_diffrn_reflns_number 204316
_diffrn_reflns_point_group_measured_fraction_full 0.997
_diffrn_reflns_point_group_measured_fraction_max 0.997
_diffrn_reflns_theta_full 25.082
_diffrn_reflns_theta_max 25.082
_diffrn_reflns_theta_min 2.526
_diffrn_source_current 30.0
_diffrn_source_power 1.5
_diffrn_source_voltage 50.0
_diffrn_standards_number 0
_exptl_absorpt_coefficient_mu 0.079
_exptl_absorpt_correction_T_max 0.7452
_exptl_absorpt_correction_T_min 0.6980
_exptl_absorpt_correction_type multi-scan
_exptl_absorpt_process_details
;
SADABS-2016/2 (Bruker,2016/2) was used for absorption correction.
wR2(int) was 0.1107 before and 0.0595 after correction.
The Ratio of minimum to maximum transmission is 0.9367.
The \l/2 correction factor is Not present.
;
_exptl_crystal_colour colorless
_exptl_crystal_density_diffrn 1.207
_exptl_crystal_description block
_exptl_crystal_F_000 3024
_exptl_crystal_size_max 0.06
_exptl_crystal_size_mid 0.06
_exptl_crystal_size_min 0.06
_refine_diff_density_max 0.492
_refine_diff_density_min -0.554
_refine_diff_density_rms 0.043
_refine_ls_extinction_method none
_refine_ls_goodness_of_fit_ref 1.057
_refine_ls_hydrogen_treatment constr
_refine_ls_matrix_type full
_refine_ls_number_parameters 976
_refine_ls_number_reflns 13916
_refine_ls_number_restraints 60
_refine_ls_restrained_S_all 1.059
_refine_ls_R_factor_all 0.0862
_refine_ls_R_factor_gt 0.0623
_refine_ls_shift/su_max 0.001
_refine_ls_shift/su_mean 0.000
_refine_ls_structure_factor_coef Fsqd
_refine_ls_weighting_details 'w=1/[\s^2^(Fo^2^)+(0.0653P)^2^+6.2780P] where P=(Fo^2^+2Fc^2^)/3'
_refine_ls_weighting_scheme calc
_refine_ls_wR_factor_gt 0.1503
_refine_ls_wR_factor_ref 0.1753
_reflns_Friedel_coverage 0.000
_reflns_number_gt 10539
_reflns_number_total 13916
_reflns_threshold_expression 'I > 2\s(I)'
_cod_data_source_file d5sc08539j2.cif
_cod_data_source_block TPAN-P5-EA
_cod_database_code 1576899
_shelx_shelxl_version_number 2018/3
_shelx_space_group_comment
;
The symmetry employed for this shelxl refinement is uniquely defined
by the following loop, which should always be used as a source of
symmetry information in preference to the above space-group names.
They are only intended as comments.
;
_shelx_estimated_absorpt_t_max 0.995
_shelx_estimated_absorpt_t_min 0.995
_olex2_refinement_description
;
1. Rigid body (RIGU) restrains
 O1, O2, C1, C2, C3, C4
 with sigma for 1-2 distances of 0.004 and sigma for 1-3 distances of 0.004
 O11, O12, C5, C6, C7, C8
 with sigma for 1-2 distances of 0.004 and sigma for 1-3 distances of 0.004
2.a Secondary CH2 refined with riding coordinates:
 C2(H2A,H2B), C36(H36A,H36B), C43(H43A,H43B), C50(H50A,H50B), C57(H57A,H57B),
 C64(H64A,H64B), C7(H7A,H7B)
2.b Aromatic/amide H refined with riding coordinates:
 C9(H9), C10(H10), C11(H11), C12(H12), C13(H13), C17(H17), C18(H18), C19(H19),
 C20(H20), C21(H21), C25(H25), C26(H26), C28(H28), C29(H29), C31(H31), C34(H34),
  C38(H38), C41(H41), C45(H45), C48(H48), C52(H52), C55(H55), C59(H59),
 C62(H62), C74(H74), C75(H75), C77(H77), C78(H78), C83(H83), C84(H84), C85(H85),
  C86(H86), C87(H87), C89(H89), C90(H90), C91(H91), C92(H92), C93(H93)
2.c Idealised Me refined as rotating group:
 C1(H1A,H1B,H1C), C4(H4A,H4B,H4C), C65(H65A,H65B,H65C), C66(H66A,H66B,H66C),
 C67(H67A,H67B,H67C), C68(H68A,H68B,H68C), C69(H69A,H69B,H69C), C70(H70A,H70B,
 H70C), C71(H71A,H71B,H71C), C72(H72A,H72B,H72C), C5(H5A,H5B,H5C), C8(H8A,H8B,
 H8C)
;
_olex2_submission_special_instructions 'No special instructions were received'

loop_
_space_group_symop_operation_xyz
'x, y, z'
'-x+1/2, y+1/2, -z+1/2'
'-x, -y, -z'
'x-1/2, -y-1/2, z-1/2'

loop_
_atom_site_label
_atom_site_type_symbol
_atom_site_fract_x
_atom_site_fract_y
_atom_site_fract_z
_atom_site_U_iso_or_equiv
_atom_site_adp_type
_atom_site_occupancy
_atom_site_site_symmetry_order
_atom_site_calc_flag
_atom_site_refinement_flags_posn
_atom_site_refinement_flags_adp
_atom_site_refinement_flags_occupancy
_atom_site_disorder_assembly
_atom_site_disorder_group
O1 O 0.2881(5) 0.2799(4) 0.1612(3) 0.324(5) Uani 1 1 d . . . . .
O2 O 0.3156(3) 0.2798(2) 0.2661(2) 0.1631(16) Uani 1 1 d . . . . .
C1 C 0.4102(4) 0.2050(2) 0.3019(3) 0.143(2) Uani 1 1 d . . . . .
H1A H 0.451408 0.224411 0.286500 0.215 Uiso 1 1 calc R U . . .
H1B H 0.417381 0.161877 0.302138 0.215 Uiso 1 1 calc R U . . .
H1C H 0.410512 0.218702 0.346135 0.215 Uiso 1 1 calc R U . . .
C2 C 0.3370(4) 0.2202(3) 0.2580(4) 0.162(2) Uani 1 1 d . . . . .
H2A H 0.340662 0.214126 0.212190 0.194 Uiso 1 1 calc R U . . .
H2B H 0.297283 0.193231 0.266721 0.194 Uiso 1 1 calc R U . . .
C3 C 0.2810(5) 0.3107(4) 0.2127(3) 0.185(3) Uani 1 1 d . . . . .
C4 C 0.2723(3) 0.3739(3) 0.2182(3) 0.145(2) Uani 1 1 d . . . . .
H4A H 0.246184 0.382361 0.253226 0.218 Uiso 1 1 calc R U . . .
H4B H 0.242453 0.389662 0.176908 0.218 Uiso 1 1 calc R U . . .
H4C H 0.322451 0.392794 0.228390 0.218 Uiso 1 1 calc R U . . .
O3 O 0.32875(12) 0.12772(9) 0.68934(10) 0.0697(6) Uani 1 1 d . . . . .
O4 O 0.14418(13) 0.26267(9) 0.81765(11) 0.0718(6) Uani 1 1 d . . . . .
O5 O 0.28612(12) 0.06692(11) 0.93633(11) 0.0768(6) Uani 1 1 d . . . . .
O6 O 0.57491(12) 0.08642(13) 0.88044(11) 0.0880(7) Uani 1 1 d . . . . .
O7 O 0.70956(13) 0.27772(9) 0.97745(13) 0.0824(7) Uani 1 1 d . . . . .
O8 O 0.50033(13) 0.15934(9) 1.09444(11) 0.0701(5) Uani 1 1 d . . . . .
O9 O 0.49215(12) 0.37737(9) 1.08612(9) 0.0638(5) Uani 1 1 d . . . . .
O10 O 0.53362(11) 0.46761(10) 0.84682(10) 0.0668(5) Uani 1 1 d . . . . .
N1 N 0.21171(17) 0.60876(13) 1.12759(14) 0.0783(8) Uani 1 1 d . . . . .
N2 N 0.29538(17) 0.42209(17) 0.38171(13) 0.0919(10) Uani 1 1 d . . . . .
C9 C 0.55992(16) 0.43687(13) 0.40507(15) 0.0595(7) Uani 1 1 d . . . . .
H9 H 0.587243 0.458124 0.441960 0.071 Uiso 1 1 calc R U . . .
C10 C 0.57859(18) 0.44446(16) 0.34479(18) 0.0741(9) Uani 1 1 d . . . . .
H10 H 0.617196 0.471817 0.340787 0.089 Uiso 1 1 calc R U . . .
C11 C 0.5412(2) 0.41235(19) 0.29059(18) 0.0850(11) Uani 1 1 d . . . . .
H11 H 0.554176 0.417724 0.249701 0.102 Uiso 1 1 calc R U . . .
C12 C 0.4843(2) 0.37198(19) 0.29667(16) 0.0851(10) Uani 1 1 d . . . . .
H12 H 0.459410 0.349365 0.259925 0.102 Uiso 1 1 calc R U . . .
C13 C 0.46351(18) 0.36463(15) 0.35707(14) 0.0679(8) Uani 1 1 d . . . . .
H13 H 0.424601 0.337373 0.360598 0.081 Uiso 1 1 calc R U . . .
C14 C 0.50049(15) 0.39771(12) 0.41205(13) 0.0497(6) Uani 1 1 d . . . . .
C15 C 0.47953(15) 0.39243(11) 0.47763(12) 0.0474(6) Uani 1 1 d . . . . .
C16 C 0.54647(15) 0.38756(12) 0.53602(13) 0.0515(6) Uani 1 1 d . . . . .
C17 C 0.59678(18) 0.33886(15) 0.54166(16) 0.0693(8) Uani 1 1 d . . . . .
H17 H 0.588306 0.308859 0.509102 0.083 Uiso 1 1 calc R U . . .
C18 C 0.6596(2) 0.3345(2) 0.5953(2) 0.0967(13) Uani 1 1 d . . . . .
H18 H 0.692140 0.300960 0.599341 0.116 Uiso 1 1 calc R U . . .
C19 C 0.6740(2) 0.3791(3) 0.6426(2) 0.1074(15) Uani 1 1 d . . . . .
H19 H 0.716265 0.376033 0.678608 0.129 Uiso 1 1 calc R U . . .
C20 C 0.6262(3) 0.4280(2) 0.63651(19) 0.1033(13) Uani 1 1 d . . . . .
H20 H 0.636630 0.458866 0.668036 0.124 Uiso 1 1 calc R U . . .
C21 C 0.5621(2) 0.43227(16) 0.58372(16) 0.0774(9) Uani 1 1 d . . . . .
H21 H 0.529321 0.465631 0.580550 0.093 Uiso 1 1 calc R U . . .
C22 C 0.40484(14) 0.39534(11) 0.48391(11) 0.0467(6) Uani 1 1 d . . . . .
C23 C 0.34526(16) 0.40960(15) 0.42546(14) 0.0602(7) Uani 1 1 d . . . . .
C24 C 0.37534(14) 0.38926(11) 0.54567(11) 0.0432(5) Uani 1 1 d . . . . .
C25 C 0.40994(17) 0.35231(13) 0.59854(13) 0.0585(7) Uani 1 1 d . . . . .
H25 H 0.451557 0.327944 0.594776 0.070 Uiso 1 1 calc R U . . .
C26 C 0.38366(16) 0.35107(12) 0.65671(13) 0.0559(7) Uani 1 1 d . . . . .
H26 H 0.408521 0.326325 0.691594 0.067 Uiso 1 1 calc R U . . .
C27 C 0.32131(13) 0.38576(10) 0.66425(10) 0.0380(5) Uani 1 1 d . . . . .
C28 C 0.28361(14) 0.41945(12) 0.60999(11) 0.0467(6) Uani 1 1 d . . . . .
H28 H 0.239650 0.441415 0.612723 0.056 Uiso 1 1 calc R U . . .
C29 C 0.30975(14) 0.42124(12) 0.55176(11) 0.0474(6) Uani 1 1 d . . . . .
H29 H 0.283000 0.444224 0.516055 0.057 Uiso 1 1 calc R U . . .
C30 C 0.30171(12) 0.39417(10) 0.73046(10) 0.0345(5) Uani 1 1 d . . . . .
C31 C 0.34850(12) 0.43479(10) 0.77355(10) 0.0364(5) Uani 1 1 d . . . . .
H31 H 0.391791 0.450667 0.761219 0.044 Uiso 1 1 calc R U . . .
C32 C 0.33353(12) 0.45267(9) 0.83401(10) 0.0326(4) Uani 1 1 d . . . . .
C33 C 0.26744(12) 0.42935(9) 0.85144(10) 0.0339(5) Uani 1 1 d . . . . .
C34 C 0.22265(12) 0.38685(10) 0.80990(10) 0.0359(5) Uani 1 1 d . . . . .
H34 H 0.180043 0.370270 0.822719 0.043 Uiso 1 1 calc R U . . .
C35 C 0.23868(12) 0.36794(10) 0.74987(10) 0.0362(5) Uani 1 1 d . . . . .
C36 C 0.18894(13) 0.31876(11) 0.70935(11) 0.0434(5) Uani 1 1 d . . . . .
H36A H 0.135458 0.324812 0.711781 0.052 Uiso 1 1 calc R U . . .
H36B H 0.191587 0.322697 0.663047 0.052 Uiso 1 1 calc R U . . .
C37 C 0.21368(13) 0.25519(11) 0.73307(11) 0.0415(5) Uani 1 1 d . . . . .
C38 C 0.25950(14) 0.22094(11) 0.70061(12) 0.0455(6) Uani 1 1 d . . . . .
H38 H 0.274065 0.237379 0.663738 0.055 Uiso 1 1 calc R U . . .
C39 C 0.28426(14) 0.16309(11) 0.72134(12) 0.0473(6) Uani 1 1 d . . . . .
C40 C 0.26313(14) 0.13669(11) 0.77611(12) 0.0483(6) Uani 1 1 d . . . . .
C41 C 0.21710(15) 0.17073(12) 0.80840(13) 0.0527(6) Uani 1 1 d . . . . .
H41 H 0.202400 0.154208 0.845164 0.063 Uiso 1 1 calc R U . . .
C42 C 0.19229(14) 0.22859(11) 0.78766(13) 0.0482(6) Uani 1 1 d . . . . .
C43 C 0.28974(16) 0.07364(12) 0.80059(14) 0.0568(7) Uani 1 1 d . . . . .
H43A H 0.299937 0.050192 0.763692 0.068 Uiso 1 1 calc R U . . .
H43B H 0.248472 0.053596 0.816194 0.068 Uiso 1 1 calc R U . . .
C44 C 0.36253(15) 0.07468(11) 0.85676(13) 0.0496(6) Uani 1 1 d . . . . .
C45 C 0.43466(16) 0.07930(13) 0.84240(14) 0.0579(7) Uani 1 1 d . . . . .
H45 H 0.438322 0.080278 0.798112 0.070 Uiso 1 1 calc R U . . .
C46 C 0.50195(15) 0.08252(13) 0.89240(14) 0.0568(7) Uani 1 1 d . . . . .
C47 C 0.49847(15) 0.08069(10) 0.95873(13) 0.0494(6) Uani 1 1 d . . . . .
C48 C 0.42642(16) 0.07456(11) 0.97339(13) 0.0534(6) Uani 1 1 d . . . . .
H48 H 0.423014 0.072033 1.017671 0.064 Uiso 1 1 calc R U . . .
C49 C 0.35896(15) 0.07210(11) 0.92331(14) 0.0524(6) Uani 1 1 d . . . . .
C50 C 0.57112(16) 0.08855(11) 1.01384(14) 0.0570(7) Uani 1 1 d . . . . .
H50A H 0.614379 0.068454 1.001314 0.068 Uiso 1 1 calc R U . . .
H50B H 0.563448 0.069943 1.054489 0.068 Uiso 1 1 calc R U . . .
C51 C 0.58944(15) 0.15567(11) 1.02597(12) 0.0498(6) Uani 1 1 d . . . . .
C52 C 0.64335(15) 0.18487(12) 0.99765(14) 0.0555(7) Uani 1 1 d . . . . .
H52 H 0.670556 0.162498 0.972246 0.067 Uiso 1 1 calc R U . . .
C53 C 0.65788(15) 0.24663(12) 1.00617(14) 0.0571(7) Uani 1 1 d . . . . .
C54 C 0.61912(15) 0.28069(11) 1.04448(13) 0.0517(6) Uani 1 1 d . . . . .
C55 C 0.56652(16) 0.25152(12) 1.07385(13) 0.0539(6) Uani 1 1 d . . . . .
H55 H 0.540595 0.273635 1.100474 0.065 Uiso 1 1 calc R U . . .
C56 C 0.55142(15) 0.19004(11) 1.06458(12) 0.0513(6) Uani 1 1 d . . . . .
C57 C 0.63225(16) 0.34862(11) 1.05387(15) 0.0607(7) Uani 1 1 d . . . . .
H57A H 0.633296 0.359030 1.099783 0.073 Uiso 1 1 calc R U . . .
H57B H 0.682375 0.358823 1.045408 0.073 Uiso 1 1 calc R U . . .
C58 C 0.57019(14) 0.38622(10) 1.00820(13) 0.0471(6) Uani 1 1 d . . . . .
C59 C 0.58129(14) 0.40880(11) 0.94869(13) 0.0507(6) Uani 1 1 d . . . . .
H59 H 0.627677 0.400818 0.936459 0.061 Uiso 1 1 calc R U . . .
C60 C 0.52479(14) 0.44330(11) 0.90635(12) 0.0458(6) Uani 1 1 d . . . . .
C61 C 0.45505(13) 0.45558(9) 0.92378(11) 0.0377(5) Uani 1 1 d . . . . .
C62 C 0.44388(13) 0.43320(10) 0.98345(11) 0.0409(5) Uani 1 1 d . . . . .
H62 H 0.397699 0.441468 0.995902 0.049 Uiso 1 1 calc R U . . .
C63 C 0.50016(14) 0.39857(10) 1.02530(11) 0.0451(6) Uani 1 1 d . . . . .
C64 C 0.39191(13) 0.49316(10) 0.87948(11) 0.0385(5) Uani 1 1 d . . . . .
H64A H 0.365685 0.517297 0.906990 0.046 Uiso 1 1 calc R U . . .
H64B H 0.415028 0.520634 0.852751 0.046 Uiso 1 1 calc R U . . .
C65 C 0.6058(3) 0.4644(3) 0.8308(3) 0.140(2) Uani 1 1 d . . . . .
H65A H 0.606255 0.490589 0.793650 0.210 Uiso 1 1 calc R U . . .
H65B H 0.615523 0.423431 0.819180 0.210 Uiso 1 1 calc R U . . .
H65C H 0.645273 0.476969 0.868394 0.210 Uiso 1 1 calc R U . . .
C66 C 0.4181(2) 0.3761(2) 1.09811(17) 0.0937(12) Uani 1 1 d . . . . .
H66A H 0.383584 0.355672 1.062073 0.141 Uiso 1 1 calc R U . . .
H66B H 0.400295 0.416797 1.101571 0.141 Uiso 1 1 calc R U . . .
H66C H 0.419260 0.354819 1.138983 0.141 Uiso 1 1 calc R U . . .
C67 C 0.4491(3) 0.19340(19) 1.1208(3) 0.1189(17) Uani 1 1 d . . . . .
H67A H 0.413001 0.166945 1.135049 0.178 Uiso 1 1 calc R U . . .
H67B H 0.421551 0.220761 1.087541 0.178 Uiso 1 1 calc R U . . .
H67C H 0.477268 0.216173 1.158293 0.178 Uiso 1 1 calc R U . . .
C68 C 0.7641(3) 0.2448(2) 0.9528(3) 0.1255(18) Uani 1 1 d . . . . .
H68A H 0.738139 0.220363 0.915899 0.188 Uiso 1 1 calc R U . . .
H68B H 0.792964 0.219167 0.987238 0.188 Uiso 1 1 calc R U . . .
H68C H 0.798837 0.272346 0.938149 0.188 Uiso 1 1 calc R U . . .
C69 C 0.5828(2) 0.11004(18) 0.8192(2) 0.0925(11) Uani 1 1 d . . . . .
H69A H 0.560705 0.082283 0.784158 0.139 Uiso 1 1 calc R U . . .
H69B H 0.636748 0.115750 0.820163 0.139 Uiso 1 1 calc R U . . .
H69C H 0.556423 0.148281 0.811369 0.139 Uiso 1 1 calc R U . . .
C70 C 0.2790(2) 0.0764(2) 1.0018(2) 0.1171(17) Uani 1 1 d . . . . .
H70A H 0.225481 0.073008 1.003590 0.176 Uiso 1 1 calc R U . . .
H70B H 0.297669 0.116119 1.016159 0.176 Uiso 1 1 calc R U . . .
H70C H 0.308782 0.046474 1.030443 0.176 Uiso 1 1 calc R U . . .
C71 C 0.36367(19) 0.15587(15) 0.64241(17) 0.0762(9) Uani 1 1 d . . . . .
H71A H 0.324280 0.169702 0.605349 0.114 Uiso 1 1 calc R U . . .
H71B H 0.396640 0.127332 0.627077 0.114 Uiso 1 1 calc R U . . .
H71C H 0.393940 0.189812 0.662766 0.114 Uiso 1 1 calc R U . . .
C72 C 0.1374(2) 0.24540(17) 0.88210(18) 0.0897(11) Uani 1 1 d . . . . .
H72A H 0.110481 0.207412 0.879659 0.135 Uiso 1 1 calc R U . . .
H72B H 0.109100 0.275874 0.899859 0.135 Uiso 1 1 calc R U . . .
H72C H 0.188161 0.241177 0.910577 0.135 Uiso 1 1 calc R U . . .
C73 C 0.24200(12) 0.44879(10) 0.91233(10) 0.0357(5) Uani 1 1 d . . . . .
C74 C 0.22332(14) 0.50901(10) 0.92168(11) 0.0429(5) Uani 1 1 d . . . . .
H74 H 0.228322 0.537924 0.890078 0.052 Uiso 1 1 calc R U . . .
C75 C 0.19739(14) 0.52644(10) 0.97739(11) 0.0435(5) Uani 1 1 d . . . . .
H75 H 0.186545 0.567081 0.983190 0.052 Uiso 1 1 calc R U . . .
C76 C 0.18726(13) 0.48417(10) 1.02488(11) 0.0403(5) Uani 1 1 d . . . . .
C77 C 0.20697(14) 0.42415(11) 1.01610(12) 0.0446(5) Uani 1 1 d . . . . .
H77 H 0.202543 0.395304 1.047939 0.053 Uiso 1 1 calc R U . . .
C78 C 0.23309(13) 0.40692(10) 0.96052(11) 0.0415(5) Uani 1 1 d . . . . .
H78 H 0.244973 0.366408 0.955228 0.050 Uiso 1 1 calc R U . . .
C79 C 0.15654(13) 0.50456(10) 1.08274(11) 0.0411(5) Uani 1 1 d . . . . .
C80 C 0.18630(15) 0.56255(13) 1.10921(13) 0.0520(6) Uani 1 1 d . . . . .
C81 C 0.10283(13) 0.47588(11) 1.10903(11) 0.0410(5) Uani 1 1 d . . . . .
C82 C 0.06297(13) 0.41988(11) 1.07869(12) 0.0447(5) Uani 1 1 d . . . . .
C83 C 0.02784(16) 0.41713(13) 1.01136(13) 0.0585(7) Uani 1 1 d . . . . .
H83 H 0.028385 0.450925 0.984470 0.070 Uiso 1 1 calc R U . . .
C84 C -0.00795(19) 0.36442(16) 0.98411(18) 0.0781(10) Uani 1 1 d . . . . .
H84 H -0.032582 0.363288 0.939186 0.094 Uiso 1 1 calc R U . . .
C85 C -0.0075(2) 0.31373(16) 1.0228(2) 0.0859(11) Uani 1 1 d . . . . .
H85 H -0.030349 0.278035 1.003762 0.103 Uiso 1 1 calc R U . . .
C86 C 0.0268(2) 0.31575(15) 1.0895(2) 0.0800(10) Uani 1 1 d . . . . .
H86 H 0.027227 0.281410 1.115739 0.096 Uiso 1 1 calc R U . . .
C87 C 0.06076(17) 0.36876(13) 1.11763(15) 0.0591(7) Uani 1 1 d . . . . .
H87 H 0.082361 0.370278 1.163156 0.071 Uiso 1 1 calc R U . . .
C88 C 0.07823(15) 0.50036(11) 1.16858(12) 0.0460(6) Uani 1 1 d . . . . .
C89 C 0.13110(19) 0.51758(14) 1.22598(13) 0.0649(8) Uani 1 1 d . . . . .
H89 H 0.183901 0.513520 1.228462 0.078 Uiso 1 1 calc R U . . .
C90 C 0.1056(3) 0.54095(17) 1.27996(16) 0.0884(11) Uani 1 1 d . . . . .
H90 H 0.141417 0.551893 1.318549 0.106 Uiso 1 1 calc R U . . .
C91 C 0.0280(3) 0.54792(16) 1.2766(2) 0.0918(12) Uani 1 1 d . . . . .
H91 H 0.011298 0.564276 1.312490 0.110 Uiso 1 1 calc R U . . .
C92 C -0.0250(2) 0.53073(15) 1.22018(18) 0.0778(10) Uani 1 1 d . . . . .
H92 H -0.077696 0.535487 1.217857 0.093 Uiso 1 1 calc R U . . .
C93 C -0.00038(17) 0.50638(13) 1.16685(14) 0.0580(7) Uani 1 1 d . . . . .
H93 H -0.036760 0.493835 1.129285 0.070 Uiso 1 1 calc R U . . .
O11 O 0.5025(3) 0.2455(2) 0.7429(2) 0.1770(19) Uani 1 1 d . . . . .
O12 O 0.5114(3) 0.27879(18) 0.8433(2) 0.1566(16) Uani 1 1 d . . . . .
C5 C 0.6177(5) 0.2916(4) 0.7966(4) 0.254(5) Uani 1 1 d . . . . .
H5A H 0.617108 0.333214 0.782899 0.380 Uiso 1 1 calc R U . . .
H5B H 0.643790 0.267469 0.769724 0.380 Uiso 1 1 calc R U . . .
H5C H 0.644408 0.288286 0.842565 0.380 Uiso 1 1 calc R U . . .
C6 C 0.5383(4) 0.2700(2) 0.7887(3) 0.1356(19) Uani 1 1 d . . . . .
C7 C 0.4334(5) 0.2608(4) 0.8418(4) 0.194(3) Uani 1 1 d . . . . .
H7A H 0.398443 0.286710 0.810709 0.233 Uiso 1 1 calc R U . . .
H7B H 0.425977 0.219576 0.825092 0.233 Uiso 1 1 calc R U . . .
C8 C 0.4141(5) 0.2634(4) 0.9020(4) 0.206(4) Uani 1 1 d . . . . .
H8A H 0.361848 0.249580 0.897407 0.309 Uiso 1 1 calc R U . . .
H8B H 0.418386 0.304523 0.917820 0.309 Uiso 1 1 calc R U . . .
H8C H 0.448579 0.238068 0.933253 0.309 Uiso 1 1 calc R U . . .

loop_
_atom_site_aniso_label
_atom_site_aniso_U_11
_atom_site_aniso_U_22
_atom_site_aniso_U_33
_atom_site_aniso_U_23
_atom_site_aniso_U_13
_atom_site_aniso_U_12
O1 0.447(12) 0.370(10) 0.170(5) -0.125(6) 0.099(6) -0.202(9)
O2 0.188(4) 0.149(3) 0.125(3) -0.018(3) -0.021(3) -0.003(3)
C1 0.209(6) 0.090(3) 0.133(4) 0.004(3) 0.040(4) -0.004(4)
C2 0.152(5) 0.156(5) 0.177(6) -0.037(5) 0.038(4) -0.043(4)
C3 0.231(8) 0.171(5) 0.110(4) -0.019(4) -0.053(5) -0.059(5)
C4 0.125(4) 0.198(6) 0.100(4) -0.003(4) -0.003(3) 0.038(4)
O3 0.0781(14) 0.0634(12) 0.0752(13) -0.0160(10) 0.0331(11) 0.0079(10)
O4 0.0867(15) 0.0599(12) 0.0870(15) 0.0006(10) 0.0579(12) 0.0020(10)
O5 0.0579(12) 0.0992(16) 0.0752(14) -0.0127(12) 0.0191(10) -0.0244(11)
O6 0.0508(12) 0.143(2) 0.0723(14) -0.0207(14) 0.0175(10) 0.0041(13)
O7 0.0707(14) 0.0551(12) 0.127(2) 0.0080(12) 0.0343(14) -0.0001(11)
O8 0.0868(15) 0.0533(11) 0.0737(13) 0.0004(10) 0.0253(11) -0.0033(10)
O9 0.0700(13) 0.0698(13) 0.0455(10) 0.0105(9) 0.0002(9) 0.0049(10)
O10 0.0586(11) 0.0855(14) 0.0623(12) 0.0111(10) 0.0259(10) 0.0065(10)
N1 0.092(2) 0.0682(17) 0.0853(19) -0.0265(15) 0.0425(16) -0.0230(15)
N2 0.0652(17) 0.157(3) 0.0516(15) 0.0079(17) 0.0095(14) 0.0066(18)
C9 0.0509(15) 0.0635(17) 0.0683(18) 0.0094(14) 0.0223(13) 0.0047(13)
C10 0.0602(18) 0.089(2) 0.083(2) 0.0264(19) 0.0369(17) 0.0048(16)
C11 0.083(2) 0.116(3) 0.068(2) 0.025(2) 0.0417(19) 0.012(2)
C12 0.089(2) 0.120(3) 0.0515(18) -0.0066(18) 0.0282(17) -0.006(2)
C13 0.0699(19) 0.086(2) 0.0538(16) -0.0089(15) 0.0276(14) -0.0130(16)
C14 0.0508(14) 0.0525(14) 0.0506(14) 0.0051(12) 0.0214(12) 0.0069(12)
C15 0.0556(15) 0.0449(13) 0.0457(13) -0.0015(11) 0.0199(11) -0.0002(11)
C16 0.0525(15) 0.0540(15) 0.0514(15) 0.0035(12) 0.0188(12) 0.0004(12)
C17 0.0701(19) 0.072(2) 0.0718(19) 0.0145(16) 0.0276(16) 0.0161(16)
C18 0.075(2) 0.115(3) 0.099(3) 0.043(3) 0.020(2) 0.029(2)
C19 0.077(3) 0.147(4) 0.088(3) 0.034(3) -0.004(2) -0.004(3)
C20 0.107(3) 0.117(3) 0.072(2) -0.009(2) -0.009(2) -0.026(3)
C21 0.084(2) 0.074(2) 0.067(2) -0.0130(16) 0.0033(17) 0.0049(17)
C22 0.0520(14) 0.0533(14) 0.0370(12) -0.0032(10) 0.0148(11) -0.0025(11)
C23 0.0523(16) 0.089(2) 0.0440(15) 0.0018(14) 0.0205(13) -0.0058(15)
C24 0.0484(13) 0.0463(13) 0.0371(12) -0.0051(10) 0.0146(10) -0.0047(11)
C25 0.0681(17) 0.0614(16) 0.0535(15) 0.0088(13) 0.0293(13) 0.0238(14)
C26 0.0653(17) 0.0605(16) 0.0461(14) 0.0129(12) 0.0209(12) 0.0190(13)
C27 0.0402(12) 0.0400(12) 0.0334(11) -0.0057(9) 0.0076(9) -0.0044(10)
C28 0.0405(13) 0.0617(15) 0.0384(12) -0.0022(11) 0.0101(10) 0.0061(11)
C29 0.0434(13) 0.0629(16) 0.0349(12) 0.0043(11) 0.0067(10) 0.0021(11)
C30 0.0350(11) 0.0375(11) 0.0295(10) -0.0021(9) 0.0043(8) 0.0026(9)
C31 0.0365(11) 0.0387(11) 0.0352(11) 0.0004(9) 0.0108(9) -0.0017(9)
C32 0.0360(11) 0.0311(10) 0.0298(10) 0.0009(8) 0.0054(8) 0.0014(9)
C33 0.0375(11) 0.0348(11) 0.0295(10) 0.0010(8) 0.0078(9) 0.0033(9)
C34 0.0316(11) 0.0401(12) 0.0371(11) -0.0002(9) 0.0103(9) -0.0021(9)
C35 0.0325(11) 0.0395(12) 0.0337(11) -0.0021(9) 0.0015(9) 0.0024(9)
C36 0.0373(12) 0.0532(14) 0.0370(12) -0.0072(10) 0.0028(9) -0.0070(10)
C37 0.0346(11) 0.0463(13) 0.0416(12) -0.0117(10) 0.0048(9) -0.0105(10)
C38 0.0455(13) 0.0528(14) 0.0378(12) -0.0102(10) 0.0083(10) -0.0084(11)
C39 0.0428(13) 0.0484(14) 0.0488(14) -0.0173(11) 0.0060(11) -0.0040(11)
C40 0.0431(13) 0.0473(14) 0.0505(14) -0.0096(11) 0.0024(11) -0.0087(11)
C41 0.0594(16) 0.0490(15) 0.0527(15) -0.0030(12) 0.0193(12) -0.0122(12)
C42 0.0462(13) 0.0490(14) 0.0534(14) -0.0086(11) 0.0193(11) -0.0093(11)
C43 0.0545(15) 0.0470(14) 0.0637(17) -0.0097(12) 0.0026(13) -0.0068(12)
C44 0.0509(14) 0.0346(12) 0.0600(16) -0.0088(11) 0.0062(12) -0.0028(10)
C45 0.0591(17) 0.0589(16) 0.0549(16) -0.0137(13) 0.0111(13) 0.0005(13)
C46 0.0476(15) 0.0602(16) 0.0620(17) -0.0149(13) 0.0110(12) 0.0041(12)
C47 0.0518(15) 0.0334(12) 0.0584(15) -0.0055(11) 0.0032(12) 0.0027(10)
C48 0.0640(17) 0.0418(13) 0.0524(15) -0.0007(11) 0.0093(13) -0.0082(12)
C49 0.0493(14) 0.0424(13) 0.0650(17) -0.0077(12) 0.0124(12) -0.0100(11)
C50 0.0591(16) 0.0392(13) 0.0639(17) 0.0000(12) -0.0045(13) 0.0051(12)
C51 0.0511(14) 0.0392(13) 0.0497(14) 0.0018(11) -0.0083(11) 0.0043(11)
C52 0.0517(15) 0.0457(14) 0.0629(16) -0.0010(12) 0.0004(12) 0.0076(12)
C53 0.0489(15) 0.0459(14) 0.0685(17) 0.0061(13) -0.0033(13) 0.0025(12)
C54 0.0461(14) 0.0405(13) 0.0568(15) 0.0020(11) -0.0128(12) 0.0024(11)
C55 0.0580(16) 0.0464(14) 0.0496(14) -0.0038(11) -0.0042(12) 0.0043(12)
C56 0.0548(15) 0.0444(14) 0.0472(14) 0.0037(11) -0.0042(12) -0.0005(12)
C57 0.0508(15) 0.0433(14) 0.0742(18) -0.0049(13) -0.0149(13) -0.0010(12)
C58 0.0426(13) 0.0328(12) 0.0572(15) -0.0096(11) -0.0065(11) -0.0019(10)
C59 0.0415(13) 0.0434(13) 0.0646(16) -0.0103(12) 0.0068(12) -0.0006(11)
C60 0.0446(13) 0.0424(13) 0.0489(14) -0.0076(11) 0.0078(11) -0.0034(10)
C61 0.0396(12) 0.0316(11) 0.0383(12) -0.0074(9) 0.0014(9) -0.0059(9)
C62 0.0403(12) 0.0401(12) 0.0397(12) -0.0072(10) 0.0038(10) -0.0030(10)
C63 0.0516(14) 0.0391(12) 0.0379(12) -0.0038(10) -0.0037(10) -0.0036(10)
C64 0.0424(12) 0.0333(11) 0.0382(12) -0.0033(9) 0.0058(9) -0.0029(9)
C65 0.126(4) 0.176(5) 0.148(4) 0.066(4) 0.096(3) 0.064(4)
C66 0.099(3) 0.126(3) 0.062(2) 0.033(2) 0.0306(19) 0.022(2)
C67 0.142(4) 0.081(3) 0.164(4) -0.002(3) 0.097(4) -0.003(3)
C68 0.112(3) 0.088(3) 0.199(5) 0.025(3) 0.083(4) 0.013(3)
C69 0.077(2) 0.090(3) 0.122(3) 0.001(2) 0.047(2) -0.004(2)
C70 0.080(3) 0.174(5) 0.108(3) -0.058(3) 0.044(2) -0.040(3)
C71 0.070(2) 0.079(2) 0.090(2) -0.0319(18) 0.0400(18) -0.0093(17)
C72 0.115(3) 0.086(2) 0.090(2) -0.0098(19) 0.069(2) -0.011(2)
C73 0.0363(11) 0.0383(11) 0.0329(11) -0.0027(9) 0.0090(9) 0.0002(9)
C74 0.0535(14) 0.0388(12) 0.0399(12) 0.0060(10) 0.0177(11) 0.0042(10)
C75 0.0531(14) 0.0368(12) 0.0455(13) -0.0022(10) 0.0217(11) 0.0037(10)
C76 0.0429(12) 0.0437(13) 0.0368(12) -0.0020(10) 0.0144(10) 0.0004(10)
C77 0.0530(14) 0.0432(13) 0.0421(13) 0.0064(10) 0.0204(11) 0.0034(11)
C78 0.0497(13) 0.0348(11) 0.0431(13) 0.0001(10) 0.0168(10) 0.0026(10)
C79 0.0455(13) 0.0437(12) 0.0364(12) -0.0026(10) 0.0140(10) 0.0009(10)
C80 0.0553(15) 0.0568(16) 0.0515(15) -0.0087(12) 0.0280(12) -0.0066(13)
C81 0.0431(12) 0.0465(13) 0.0340(11) 0.0007(10) 0.0098(10) 0.0040(10)
C82 0.0398(12) 0.0492(14) 0.0482(13) -0.0038(11) 0.0161(10) 0.0017(10)
C83 0.0613(17) 0.0574(16) 0.0519(15) -0.0054(12) 0.0027(13) 0.0063(13)
C84 0.067(2) 0.077(2) 0.080(2) -0.0267(18) -0.0059(16) 0.0032(17)
C85 0.076(2) 0.064(2) 0.118(3) -0.029(2) 0.023(2) -0.0148(17)
C86 0.093(2) 0.0537(18) 0.103(3) -0.0011(18) 0.043(2) -0.0124(17)
C87 0.0657(17) 0.0565(16) 0.0613(17) 0.0036(13) 0.0272(14) -0.0048(13)
C88 0.0552(14) 0.0461(13) 0.0425(13) 0.0011(10) 0.0233(11) -0.0005(11)
C89 0.0734(19) 0.078(2) 0.0480(15) -0.0104(14) 0.0236(14) -0.0163(16)
C90 0.127(3) 0.094(3) 0.0540(18) -0.0274(17) 0.041(2) -0.033(2)
C91 0.144(4) 0.071(2) 0.085(3) -0.0188(19) 0.077(3) -0.009(2)
C92 0.094(2) 0.068(2) 0.092(3) 0.0090(18) 0.063(2) 0.0179(18)
C93 0.0621(17) 0.0612(17) 0.0580(16) 0.0073(13) 0.0288(13) 0.0095(13)
O11 0.191(4) 0.158(3) 0.138(3) -0.041(3) -0.057(3) 0.022(3)
O12 0.174(4) 0.130(3) 0.136(3) -0.030(3) -0.026(3) -0.037(3)
C5 0.250(9) 0.269(10) 0.233(9) -0.060(8) 0.038(7) -0.147(9)
C6 0.166(5) 0.078(3) 0.126(4) 0.000(3) -0.044(4) -0.008(3)
C7 0.160(6) 0.224(8) 0.162(6) -0.011(6) -0.040(5) -0.039(6)
C8 0.246(9) 0.209(8) 0.126(5) -0.015(5) -0.033(5) -0.072(7)

loop_
_atom_type_symbol
_atom_type_description
_atom_type_scat_dispersion_real
_atom_type_scat_dispersion_imag
_atom_type_scat_source
C C 0.0033 0.0016 'International Tables Vol C Tables 4.2.6.8 and 6.1.1.4'
H H 0.0000 0.0000 'International Tables Vol C Tables 4.2.6.8 and 6.1.1.4'
N N 0.0061 0.0033 'International Tables Vol C Tables 4.2.6.8 and 6.1.1.4'
O O 0.0106 0.0060 'International Tables Vol C Tables 4.2.6.8 and 6.1.1.4'

loop_
_geom_angle_atom_site_label_1
_geom_angle_atom_site_label_2
_geom_angle_atom_site_label_3
_geom_angle
_geom_angle_site_symmetry_1
_geom_angle_site_symmetry_3
_geom_angle_publ_flag
C3 O2 C2 118.4(6) . . ?
H1A C1 H1B 109.5 . . ?
H1A C1 H1C 109.5 . . ?
H1B C1 H1C 109.5 . . ?
C2 C1 H1A 109.5 . . ?
C2 C1 H1B 109.5 . . ?
C2 C1 H1C 109.5 . . ?
O2 C2 C1 112.1(5) . . ?
O2 C2 H2A 109.2 . . ?
O2 C2 H2B 109.2 . . ?
C1 C2 H2A 109.2 . . ?
C1 C2 H2B 109.2 . . ?
H2A C2 H2B 107.9 . . ?
O1 C3 O2 107.4(9) . . ?
O1 C3 C4 128.4(8) . . ?
O2 C3 C4 118.7(6) . . ?
C3 C4 H4A 109.5 . . ?
C3 C4 H4B 109.5 . . ?
C3 C4 H4C 109.5 . . ?
H4A C4 H4B 109.5 . . ?
H4A C4 H4C 109.5 . . ?
H4B C4 H4C 109.5 . . ?
C39 O3 C71 117.9(2) . . ?
C42 O4 C72 117.8(2) . . ?
C49 O5 C70 118.0(2) . . ?
C46 O6 C69 118.4(3) . . ?
C53 O7 C68 118.8(3) . . ?
C67 O8 C56 117.7(3) . . ?
C63 O9 C66 117.8(2) . . ?
C60 O10 C65 119.2(3) . . ?
C10 C9 H9 119.5 . . ?
C10 C9 C14 120.9(3) . . ?
C14 C9 H9 119.5 . . ?
C9 C10 H10 119.7 . . ?
C11 C10 C9 120.6(3) . . ?
C11 C10 H10 119.7 . . ?
C10 C11 H11 120.2 . . ?
C10 C11 C12 119.5(3) . . ?
C12 C11 H11 120.2 . . ?
C11 C12 H12 119.7 . . ?
C11 C12 C13 120.6(3) . . ?
C13 C12 H12 119.7 . . ?
C12 C13 H13 119.9 . . ?
C14 C13 C12 120.1(3) . . ?
C14 C13 H13 119.9 . . ?
C9 C14 C15 119.6(2) . . ?
C13 C14 C9 118.1(2) . . ?
C13 C14 C15 122.3(2) . . ?
C14 C15 C16 115.0(2) . . ?
C22 C15 C14 122.2(2) . . ?
C22 C15 C16 122.7(2) . . ?
C17 C16 C15 120.2(3) . . ?
C21 C16 C15 121.3(3) . . ?
C21 C16 C17 118.4(3) . . ?
C16 C17 H17 119.8 . . ?
C18 C17 C16 120.5(3) . . ?
C18 C17 H17 119.8 . . ?
C17 C18 H18 119.8 . . ?
C19 C18 C17 120.4(4) . . ?
C19 C18 H18 119.8 . . ?
C18 C19 H19 120.2 . . ?
C20 C19 C18 119.6(4) . . ?
C20 C19 H19 120.2 . . ?
C19 C20 H20 119.7 . . ?
C19 C20 C21 120.6(4) . . ?
C21 C20 H20 119.7 . . ?
C16 C21 C20 120.5(4) . . ?
C16 C21 H21 119.7 . . ?
C20 C21 H21 119.7 . . ?
C15 C22 C23 118.3(2) . . ?
C15 C22 C24 128.0(2) . . ?
C23 C22 C24 113.6(2) . . ?
N2 C23 C22 175.8(3) . . ?
C25 C24 C22 123.1(2) . . ?
C25 C24 C29 117.2(2) . . ?
C29 C24 C22 119.7(2) . . ?
C24 C25 H25 119.4 . . ?
C26 C25 C24 121.1(2) . . ?
C26 C25 H25 119.4 . . ?
C25 C26 H26 119.2 . . ?
C27 C26 C25 121.5(2) . . ?
C27 C26 H26 119.2 . . ?
C26 C27 C28 117.3(2) . . ?
C26 C27 C30 122.0(2) . . ?
C28 C27 C30 120.1(2) . . ?
C27 C28 H28 119.3 . . ?
C27 C28 C29 121.5(2) . . ?
C29 C28 H28 119.3 . . ?
C24 C29 H29 119.4 . . ?
C28 C29 C24 121.1(2) . . ?
C28 C29 H29 119.4 . . ?
C31 C30 C27 115.68(19) . . ?
C31 C30 C35 118.87(19) . . ?
C35 C30 C27 125.32(19) . . ?
C30 C31 H31 118.4 . . ?
C32 C31 C30 123.1(2) . . ?
C32 C31 H31 118.4 . . ?
C31 C32 C33 117.91(19) . . ?
C31 C32 C64 118.57(19) . . ?
C33 C32 C64 123.41(18) . . ?
C32 C33 C73 122.83(19) . . ?
C34 C33 C32 118.93(18) . . ?
C34 C33 C73 118.23(19) . . ?
C33 C34 H34 118.5 . . ?
C33 C34 C35 123.03(19) . . ?
C35 C34 H34 118.5 . . ?
C30 C35 C36 122.67(19) . . ?
C34 C35 C30 117.93(19) . . ?
C34 C35 C36 119.38(19) . . ?
C35 C36 H36A 109.0 . . ?
C35 C36 H36B 109.0 . . ?
H36A C36 H36B 107.8 . . ?
C37 C36 C35 113.14(18) . . ?
C37 C36 H36A 109.0 . . ?
C37 C36 H36B 109.0 . . ?
C38 C37 C36 120.4(2) . . ?
C38 C37 C42 117.1(2) . . ?
C42 C37 C36 122.5(2) . . ?
C37 C38 H38 118.9 . . ?
C39 C38 C37 122.1(2) . . ?
C39 C38 H38 118.9 . . ?
O3 C39 C38 123.3(2) . . ?
O3 C39 C40 116.0(2) . . ?
C38 C39 C40 120.6(2) . . ?
C39 C40 C43 122.1(2) . . ?
C41 C40 C39 117.3(2) . . ?
C41 C40 C43 120.6(2) . . ?
C40 C41 H41 119.0 . . ?
C42 C41 C40 122.1(2) . . ?
C42 C41 H41 119.0 . . ?
O4 C42 C37 116.1(2) . . ?
O4 C42 C41 123.2(2) . . ?
C41 C42 C37 120.7(2) . . ?
C40 C43 H43A 109.1 . . ?
C40 C43 H43B 109.1 . . ?
C40 C43 C44 112.6(2) . . ?
H43A C43 H43B 107.8 . . ?
C44 C43 H43A 109.1 . . ?
C44 C43 H43B 109.1 . . ?
C45 C44 C43 120.2(2) . . ?
C45 C44 C49 117.9(2) . . ?
C49 C44 C43 121.9(2) . . ?
C44 C45 H45 119.1 . . ?
C44 C45 C46 121.7(3) . . ?
C46 C45 H45 119.1 . . ?
O6 C46 C45 123.7(3) . . ?
O6 C46 C47 115.8(2) . . ?
C47 C46 C45 120.5(3) . . ?
C46 C47 C48 118.0(2) . . ?
C46 C47 C50 120.9(2) . . ?
C48 C47 C50 121.0(2) . . ?
C47 C48 H48 119.3 . . ?
C47 C48 C49 121.4(3) . . ?
C49 C48 H48 119.3 . . ?
O5 C49 C44 116.7(2) . . ?
O5 C49 C48 122.8(3) . . ?
C44 C49 C48 120.4(2) . . ?
C47 C50 H50A 109.6 . . ?
C47 C50 H50B 109.6 . . ?
C47 C50 C51 110.2(2) . . ?
H50A C50 H50B 108.1 . . ?
C51 C50 H50A 109.6 . . ?
C51 C50 H50B 109.6 . . ?
C52 C51 C50 121.6(2) . . ?
C56 C51 C50 120.9(3) . . ?
C56 C51 C52 117.5(2) . . ?
C51 C52 H52 119.1 . . ?
C51 C52 C53 121.8(3) . . ?
C53 C52 H52 119.1 . . ?
O7 C53 C52 123.7(3) . . ?
O7 C53 C54 116.1(2) . . ?
C54 C53 C52 120.2(3) . . ?
C53 C54 C57 121.8(3) . . ?
C55 C54 C53 118.1(2) . . ?
C55 C54 C57 120.1(3) . . ?
C54 C55 H55 119.2 . . ?
C54 C55 C56 121.6(3) . . ?
C56 C55 H55 119.2 . . ?
O8 C56 C55 122.9(3) . . ?
C51 C56 O8 116.3(2) . . ?
C51 C56 C55 120.8(3) . . ?
C54 C57 H57A 109.0 . . ?
C54 C57 H57B 109.0 . . ?
H57A C57 H57B 107.8 . . ?
C58 C57 C54 112.9(2) . . ?
C58 C57 H57A 109.0 . . ?
C58 C57 H57B 109.0 . . ?
C59 C58 C57 121.2(2) . . ?
C59 C58 C63 118.1(2) . . ?
C63 C58 C57 120.7(2) . . ?
C58 C59 H59 119.1 . . ?
C58 C59 C60 121.7(2) . . ?
C60 C59 H59 119.1 . . ?
O10 C60 C59 123.9(2) . . ?
O10 C60 C61 116.2(2) . . ?
C61 C60 C59 119.9(2) . . ?
C60 C61 C64 121.9(2) . . ?
C62 C61 C60 118.5(2) . . ?
C62 C61 C64 119.7(2) . . ?
C61 C62 H62 119.3 . . ?
C61 C62 C63 121.4(2) . . ?
C63 C62 H62 119.3 . . ?
O9 C63 C58 116.6(2) . . ?
O9 C63 C62 123.0(2) . . ?
C62 C63 C58 120.4(2) . . ?
C32 C64 C61 110.84(17) . . ?
C32 C64 H64A 109.5 . . ?
C32 C64 H64B 109.5 . . ?
C61 C64 H64A 109.5 . . ?
C61 C64 H64B 109.5 . . ?
H64A C64 H64B 108.1 . . ?
O10 C65 H65A 109.5 . . ?
O10 C65 H65B 109.5 . . ?
O10 C65 H65C 109.5 . . ?
H65A C65 H65B 109.5 . . ?
H65A C65 H65C 109.5 . . ?
H65B C65 H65C 109.5 . . ?
O9 C66 H66A 109.5 . . ?
O9 C66 H66B 109.5 . . ?
O9 C66 H66C 109.5 . . ?
H66A C66 H66B 109.5 . . ?
H66A C66 H66C 109.5 . . ?
H66B C66 H66C 109.5 . . ?
O8 C67 H67A 109.5 . . ?
O8 C67 H67B 109.5 . . ?
O8 C67 H67C 109.5 . . ?
H67A C67 H67B 109.5 . . ?
H67A C67 H67C 109.5 . . ?
H67B C67 H67C 109.5 . . ?
O7 C68 H68A 109.5 . . ?
O7 C68 H68B 109.5 . . ?
O7 C68 H68C 109.5 . . ?
H68A C68 H68B 109.5 . . ?
H68A C68 H68C 109.5 . . ?
H68B C68 H68C 109.5 . . ?
O6 C69 H69A 109.5 . . ?
O6 C69 H69B 109.5 . . ?
O6 C69 H69C 109.5 . . ?
H69A C69 H69B 109.5 . . ?
H69A C69 H69C 109.5 . . ?
H69B C69 H69C 109.5 . . ?
O5 C70 H70A 109.5 . . ?
O5 C70 H70B 109.5 . . ?
O5 C70 H70C 109.5 . . ?
H70A C70 H70B 109.5 . . ?
H70A C70 H70C 109.5 . . ?
H70B C70 H70C 109.5 . . ?
O3 C71 H71A 109.5 . . ?
O3 C71 H71B 109.5 . . ?
O3 C71 H71C 109.5 . . ?
H71A C71 H71B 109.5 . . ?
H71A C71 H71C 109.5 . . ?
H71B C71 H71C 109.5 . . ?
O4 C72 H72A 109.5 . . ?
O4 C72 H72B 109.5 . . ?
O4 C72 H72C 109.5 . . ?
H72A C72 H72B 109.5 . . ?
H72A C72 H72C 109.5 . . ?
H72B C72 H72C 109.5 . . ?
C74 C73 C33 121.20(19) . . ?
C78 C73 C33 121.05(19) . . ?
C78 C73 C74 117.70(19) . . ?
C73 C74 H74 119.5 . . ?
C75 C74 C73 120.9(2) . . ?
C75 C74 H74 119.5 . . ?
C74 C75 H75 119.4 . . ?
C74 C75 C76 121.2(2) . . ?
C76 C75 H75 119.4 . . ?
C75 C76 C79 119.3(2) . . ?
C77 C76 C75 118.0(2) . . ?
C77 C76 C79 122.7(2) . . ?
C76 C77 H77 119.7 . . ?
C78 C77 C76 120.7(2) . . ?
C78 C77 H77 119.7 . . ?
C73 C78 H78 119.2 . . ?
C77 C78 C73 121.5(2) . . ?
C77 C78 H78 119.2 . . ?
C80 C79 C76 113.7(2) . . ?
C81 C79 C76 126.7(2) . . ?
C81 C79 C80 119.5(2) . . ?
N1 C80 C79 176.6(3) . . ?
C79 C81 C82 121.9(2) . . ?
C79 C81 C88 121.5(2) . . ?
C82 C81 C88 116.5(2) . . ?
C83 C82 C81 121.3(2) . . ?
C83 C82 C87 118.5(2) . . ?
C87 C82 C81 120.2(2) . . ?
C82 C83 H83 119.9 . . ?
C84 C83 C82 120.3(3) . . ?
C84 C83 H83 119.9 . . ?
C83 C84 H84 119.7 . . ?
C85 C84 C83 120.5(3) . . ?
C85 C84 H84 119.7 . . ?
C84 C85 H85 120.1 . . ?
C84 C85 C86 119.9(3) . . ?
C86 C85 H85 120.1 . . ?
C85 C86 H86 120.0 . . ?
C85 C86 C87 120.0(3) . . ?
C87 C86 H86 120.0 . . ?
C82 C87 H87 119.6 . . ?
C86 C87 C82 120.7(3) . . ?
C86 C87 H87 119.6 . . ?
C89 C88 C81 122.3(2) . . ?
C89 C88 C93 118.3(2) . . ?
C93 C88 C81 119.4(2) . . ?
C88 C89 H89 119.9 . . ?
C88 C89 C90 120.3(3) . . ?
C90 C89 H89 119.8 . . ?
C89 C90 H90 119.8 . . ?
C91 C90 C89 120.4(3) . . ?
C91 C90 H90 119.8 . . ?
C90 C91 H91 120.1 . . ?
C90 C91 C92 119.9(3) . . ?
C92 C91 H91 120.1 . . ?
C91 C92 H92 119.9 . . ?
C91 C92 C93 120.2(3) . . ?
C93 C92 H92 119.9 . . ?
C88 C93 H93 119.6 . . ?
C92 C93 C88 120.8(3) . . ?
C92 C93 H93 119.6 . . ?
C6 O12 C7 118.0(5) . . ?
H5A C5 H5B 109.5 . . ?
H5A C5 H5C 109.5 . . ?
H5B C5 H5C 109.5 . . ?
C6 C5 H5A 109.5 . . ?
C6 C5 H5B 109.5 . . ?
C6 C5 H5C 109.5 . . ?
O11 C6 O12 121.7(7) . . ?
O11 C6 C5 125.9(9) . . ?
O12 C6 C5 112.2(6) . . ?
O12 C7 H7A 108.7 . . ?
O12 C7 H7B 108.7 . . ?
H7A C7 H7B 107.6 . . ?
C8 C7 O12 114.1(6) . . ?
C8 C7 H7A 108.7 . . ?
C8 C7 H7B 108.7 . . ?
C7 C8 H8A 109.5 . . ?
C7 C8 H8B 109.5 . . ?
C7 C8 H8C 109.5 . . ?
H8A C8 H8B 109.5 . . ?
H8A C8 H8C 109.5 . . ?
H8B C8 H8C 109.5 . . ?

loop_
_geom_bond_atom_site_label_1
_geom_bond_atom_site_label_2
_geom_bond_distance
_geom_bond_site_symmetry_2
_geom_bond_publ_flag
O1 C3 1.290(9) . ?
O2 C2 1.389(7) . ?
O2 C3 1.322(8) . ?
C1 H1A 0.9600 . ?
C1 H1B 0.9600 . ?
C1 H1C 0.9600 . ?
C1 C2 1.442(8) . ?
C2 H2A 0.9700 . ?
C2 H2B 0.9700 . ?
C3 C4 1.409(9) . ?
C4 H4A 0.9600 . ?
C4 H4B 0.9600 . ?
C4 H4C 0.9600 . ?
O3 C39 1.379(3) . ?
O3 C71 1.406(4) . ?
O4 C42 1.383(3) . ?
O4 C72 1.413(4) . ?
O5 C49 1.382(3) . ?
O5 C70 1.399(4) . ?
O6 C46 1.373(3) . ?
O6 C69 1.402(4) . ?
O7 C53 1.381(3) . ?
O7 C68 1.394(5) . ?
O8 C56 1.382(3) . ?
O8 C67 1.382(4) . ?
O9 C63 1.375(3) . ?
O9 C66 1.390(4) . ?
O10 C60 1.380(3) . ?
O10 C65 1.394(4) . ?
N1 C80 1.143(3) . ?
N2 C23 1.144(4) . ?
C9 H9 0.9300 . ?
C9 C10 1.367(4) . ?
C9 C14 1.395(4) . ?
C10 H10 0.9300 . ?
C10 C11 1.361(5) . ?
C11 H11 0.9300 . ?
C11 C12 1.373(5) . ?
C12 H12 0.9300 . ?
C12 C13 1.386(4) . ?
C13 H13 0.9300 . ?
C13 C14 1.381(4) . ?
C14 C15 1.486(3) . ?
C15 C16 1.490(4) . ?
C15 C22 1.361(3) . ?
C16 C17 1.384(4) . ?
C16 C21 1.375(4) . ?
C17 H17 0.9300 . ?
C17 C18 1.383(5) . ?
C18 H18 0.9300 . ?
C18 C19 1.367(6) . ?
C19 H19 0.9300 . ?
C19 C20 1.359(6) . ?
C20 H20 0.9300 . ?
C20 C21 1.387(5) . ?
C21 H21 0.9300 . ?
C22 C23 1.445(4) . ?
C22 C24 1.488(3) . ?
C24 C25 1.387(4) . ?
C24 C29 1.390(3) . ?
C25 H25 0.9300 . ?
C25 C26 1.382(3) . ?
C26 H26 0.9300 . ?
C26 C27 1.382(3) . ?
C27 C28 1.382(3) . ?
C27 C30 1.494(3) . ?
C28 H28 0.9300 . ?
C28 C29 1.382(3) . ?
C29 H29 0.9300 . ?
C30 C31 1.394(3) . ?
C30 C35 1.395(3) . ?
C31 H31 0.9300 . ?
C31 C32 1.389(3) . ?
C32 C33 1.399(3) . ?
C32 C64 1.518(3) . ?
C33 C34 1.390(3) . ?
C33 C73 1.490(3) . ?
C34 H34 0.9300 . ?
C34 C35 1.395(3) . ?
C35 C36 1.522(3) . ?
C36 H36A 0.9700 . ?
C36 H36B 0.9700 . ?
C36 C37 1.516(3) . ?
C37 C38 1.387(3) . ?
C37 C42 1.396(3) . ?
C38 H38 0.9300 . ?
C38 C39 1.385(4) . ?
C39 C40 1.395(4) . ?
C40 C41 1.385(4) . ?
C40 C43 1.517(4) . ?
C41 H41 0.9300 . ?
C41 C42 1.385(4) . ?
C43 H43A 0.9700 . ?
C43 H43B 0.9700 . ?
C43 C44 1.525(4) . ?
C44 C45 1.380(4) . ?
C44 C49 1.389(4) . ?
C45 H45 0.9300 . ?
C45 C46 1.390(4) . ?
C46 C47 1.383(4) . ?
C47 C48 1.384(4) . ?
C47 C50 1.521(3) . ?
C48 H48 0.9300 . ?
C48 C49 1.392(4) . ?
C50 H50A 0.9700 . ?
C50 H50B 0.9700 . ?
C50 C51 1.524(3) . ?
C51 C52 1.386(4) . ?
C51 C56 1.381(4) . ?
C52 H52 0.9300 . ?
C52 C53 1.390(4) . ?
C53 C54 1.381(4) . ?
C54 C55 1.381(4) . ?
C54 C57 1.521(3) . ?
C55 H55 0.9300 . ?
C55 C56 1.387(4) . ?
C57 H57A 0.9700 . ?
C57 H57B 0.9700 . ?
C57 C58 1.521(3) . ?
C58 C59 1.379(4) . ?
C58 C63 1.392(4) . ?
C59 H59 0.9300 . ?
C59 C60 1.395(3) . ?
C60 C61 1.390(3) . ?
C61 C62 1.381(3) . ?
C61 C64 1.519(3) . ?
C62 H62 0.9300 . ?
C62 C63 1.390(3) . ?
C64 H64A 0.9700 . ?
C64 H64B 0.9700 . ?
C65 H65A 0.9600 . ?
C65 H65B 0.9600 . ?
C65 H65C 0.9600 . ?
C66 H66A 0.9600 . ?
C66 H66B 0.9600 . ?
C66 H66C 0.9600 . ?
C67 H67A 0.9600 . ?
C67 H67B 0.9600 . ?
C67 H67C 0.9600 . ?
C68 H68A 0.9600 . ?
C68 H68B 0.9600 . ?
C68 H68C 0.9600 . ?
C69 H69A 0.9600 . ?
C69 H69B 0.9600 . ?
C69 H69C 0.9600 . ?
C70 H70A 0.9600 . ?
C70 H70B 0.9600 . ?
C70 H70C 0.9600 . ?
C71 H71A 0.9600 . ?
C71 H71B 0.9600 . ?
C71 H71C 0.9600 . ?
C72 H72A 0.9600 . ?
C72 H72B 0.9600 . ?
C72 H72C 0.9600 . ?
C73 C74 1.393(3) . ?
C73 C78 1.391(3) . ?
C74 H74 0.9300 . ?
C74 C75 1.385(3) . ?
C75 H75 0.9300 . ?
C75 C76 1.392(3) . ?
C76 C77 1.391(3) . ?
C76 C79 1.489(3) . ?
C77 H77 0.9300 . ?
C77 C78 1.383(3) . ?
C78 H78 0.9300 . ?
C79 C80 1.442(4) . ?
C79 C81 1.354(3) . ?
C81 C82 1.488(3) . ?
C81 C88 1.494(3) . ?
C82 C83 1.387(4) . ?
C82 C87 1.389(4) . ?
C83 H83 0.9300 . ?
C83 C84 1.381(4) . ?
C84 H84 0.9300 . ?
C84 C85 1.371(5) . ?
C85 H85 0.9300 . ?
C85 C86 1.372(5) . ?
C86 H86 0.9300 . ?
C86 C87 1.381(4) . ?
C87 H87 0.9300 . ?
C88 C89 1.385(4) . ?
C88 C93 1.392(4) . ?
C89 H89 0.9300 . ?
C89 C90 1.392(4) . ?
C90 H90 0.9300 . ?
C90 C91 1.370(6) . ?
C91 H91 0.9300 . ?
C91 C92 1.372(5) . ?
C92 H92 0.9300 . ?
C92 C93 1.380(4) . ?
C93 H93 0.9300 . ?
O11 C6 1.146(6) . ?
O12 C6 1.334(8) . ?
O12 C7 1.431(8) . ?
C5 H5A 0.9600 . ?
C5 H5B 0.9600 . ?
C5 H5C 0.9600 . ?
C5 C6 1.459(9) . ?
C7 H7A 0.9700 . ?
C7 H7B 0.9700 . ?
C7 C8 1.362(9) . ?
C8 H8A 0.9600 . ?
C8 H8B 0.9600 . ?
C8 H8C 0.9600 . ?

loop_
_geom_torsion_atom_site_label_1
_geom_torsion_atom_site_label_2
_geom_torsion_atom_site_label_3
_geom_torsion_atom_site_label_4
_geom_torsion
_geom_torsion_site_symmetry_1
_geom_torsion_site_symmetry_2
_geom_torsion_site_symmetry_3
_geom_torsion_site_symmetry_4
_geom_torsion_publ_flag
C2 O2 C3 O1 -12.0(10) . . . . ?
C2 O2 C3 C4 -168.1(7) . . . . ?
C3 O2 C2 C1 142.3(7) . . . . ?
O3 C39 C40 C41 -178.7(2) . . . . ?
O3 C39 C40 C43 2.0(3) . . . . ?
O6 C46 C47 C48 -177.7(2) . . . . ?
O6 C46 C47 C50 5.5(4) . . . . ?
O7 C53 C54 C55 179.6(2) . . . . ?
O7 C53 C54 C57 0.5(4) . . . . ?
O10 C60 C61 C62 -178.9(2) . . . . ?
O10 C60 C61 C64 0.5(3) . . . . ?
C9 C10 C11 C12 0.0(5) . . . . ?
C9 C14 C15 C16 -44.5(3) . . . . ?
C9 C14 C15 C22 131.9(3) . . . . ?
C10 C9 C14 C13 3.0(4) . . . . ?
C10 C9 C14 C15 -177.5(3) . . . . ?
C10 C11 C12 C13 1.3(6) . . . . ?
C11 C12 C13 C14 -0.5(6) . . . . ?
C12 C13 C14 C9 -1.7(5) . . . . ?
C12 C13 C14 C15 178.9(3) . . . . ?
C13 C14 C15 C16 135.0(3) . . . . ?
C13 C14 C15 C22 -48.6(4) . . . . ?
C14 C9 C10 C11 -2.2(5) . . . . ?
C14 C15 C16 C17 -62.2(3) . . . . ?
C14 C15 C16 C21 114.7(3) . . . . ?
C14 C15 C22 C23 -5.8(4) . . . . ?
C14 C15 C22 C24 178.3(2) . . . . ?
C15 C16 C17 C18 179.2(3) . . . . ?
C15 C16 C21 C20 -177.7(3) . . . . ?
C15 C22 C24 C25 -32.7(4) . . . . ?
C15 C22 C24 C29 147.9(3) . . . . ?
C16 C15 C22 C23 170.3(2) . . . . ?
C16 C15 C22 C24 -5.5(4) . . . . ?
C16 C17 C18 C19 -1.9(6) . . . . ?
C17 C16 C21 C20 -0.8(5) . . . . ?
C17 C18 C19 C20 0.0(7) . . . . ?
C18 C19 C20 C21 1.5(7) . . . . ?
C19 C20 C21 C16 -1.1(6) . . . . ?
C21 C16 C17 C18 2.3(5) . . . . ?
C22 C15 C16 C17 121.4(3) . . . . ?
C22 C15 C16 C21 -61.7(4) . . . . ?
C22 C24 C25 C26 175.7(3) . . . . ?
C22 C24 C29 C28 -176.1(2) . . . . ?
C23 C22 C24 C25 151.3(3) . . . . ?
C23 C22 C24 C29 -28.2(3) . . . . ?
C24 C25 C26 C27 1.0(5) . . . . ?
C25 C24 C29 C28 4.4(4) . . . . ?
C25 C26 C27 C28 3.3(4) . . . . ?
C25 C26 C27 C30 -168.0(3) . . . . ?
C26 C27 C28 C29 -3.6(4) . . . . ?
C26 C27 C30 C31 76.6(3) . . . . ?
C26 C27 C30 C35 -107.7(3) . . . . ?
C27 C28 C29 C24 -0.2(4) . . . . ?
C27 C30 C31 C32 173.1(2) . . . . ?
C27 C30 C35 C34 -171.5(2) . . . . ?
C27 C30 C35 C36 10.3(3) . . . . ?
C28 C27 C30 C31 -94.5(3) . . . . ?
C28 C27 C30 C35 81.3(3) . . . . ?
C29 C24 C25 C26 -4.8(4) . . . . ?
C30 C27 C28 C29 167.8(2) . . . . ?
C30 C31 C32 C33 -1.2(3) . . . . ?
C30 C31 C32 C64 175.13(19) . . . . ?
C30 C35 C36 C37 95.3(3) . . . . ?
C31 C30 C35 C34 4.1(3) . . . . ?
C31 C30 C35 C36 -174.1(2) . . . . ?
C31 C32 C33 C34 3.9(3) . . . . ?
C31 C32 C33 C73 -175.14(19) . . . . ?
C31 C32 C64 C61 -86.5(2) . . . . ?
C32 C33 C34 C35 -2.7(3) . . . . ?
C32 C33 C73 C74 60.3(3) . . . . ?
C32 C33 C73 C78 -122.4(2) . . . . ?
C33 C32 C64 C61 89.6(2) . . . . ?
C33 C34 C35 C30 -1.4(3) . . . . ?
C33 C34 C35 C36 176.8(2) . . . . ?
C33 C73 C74 C75 178.0(2) . . . . ?
C33 C73 C78 C77 -177.8(2) . . . . ?
C34 C33 C73 C74 -118.8(2) . . . . ?
C34 C33 C73 C78 58.6(3) . . . . ?
C34 C35 C36 C37 -82.8(3) . . . . ?
C35 C30 C31 C32 -2.9(3) . . . . ?
C35 C36 C37 C38 -99.0(2) . . . . ?
C35 C36 C37 C42 80.8(3) . . . . ?
C36 C37 C38 C39 179.0(2) . . . . ?
C36 C37 C42 O4 2.6(3) . . . . ?
C36 C37 C42 C41 -179.0(2) . . . . ?
C37 C38 C39 O3 178.9(2) . . . . ?
C37 C38 C39 C40 0.5(3) . . . . ?
C38 C37 C42 O4 -177.6(2) . . . . ?
C38 C37 C42 C41 0.8(3) . . . . ?
C38 C39 C40 C41 -0.2(3) . . . . ?
C38 C39 C40 C43 -179.5(2) . . . . ?
C39 C40 C41 C42 0.3(4) . . . . ?
C39 C40 C43 C44 94.9(3) . . . . ?
C40 C41 C42 O4 177.7(2) . . . . ?
C40 C41 C42 C37 -0.6(4) . . . . ?
C40 C43 C44 C45 -82.9(3) . . . . ?
C40 C43 C44 C49 96.0(3) . . . . ?
C41 C40 C43 C44 -84.3(3) . . . . ?
C42 C37 C38 C39 -0.8(3) . . . . ?
C43 C40 C41 C42 179.5(2) . . . . ?
C43 C44 C45 C46 177.7(2) . . . . ?
C43 C44 C49 O5 1.6(4) . . . . ?
C43 C44 C49 C48 -178.5(2) . . . . ?
C44 C45 C46 O6 179.2(3) . . . . ?
C44 C45 C46 C47 0.5(4) . . . . ?
C45 C44 C49 O5 -179.4(2) . . . . ?
C45 C44 C49 C48 0.4(4) . . . . ?
C45 C46 C47 C48 1.1(4) . . . . ?
C45 C46 C47 C50 -175.7(2) . . . . ?
C46 C47 C48 C49 -1.9(4) . . . . ?
C46 C47 C50 C51 82.9(3) . . . . ?
C47 C48 C49 O5 -179.0(2) . . . . ?
C47 C48 C49 C44 1.2(4) . . . . ?
C47 C50 C51 C52 -97.6(3) . . . . ?
C47 C50 C51 C56 81.0(3) . . . . ?
C48 C47 C50 C51 -93.8(3) . . . . ?
C49 C44 C45 C46 -1.3(4) . . . . ?
C50 C47 C48 C49 174.9(2) . . . . ?
C50 C51 C52 C53 177.2(2) . . . . ?
C50 C51 C56 O8 4.0(3) . . . . ?
C50 C51 C56 C55 -178.0(2) . . . . ?
C51 C52 C53 O7 -178.3(2) . . . . ?
C51 C52 C53 C54 1.0(4) . . . . ?
C52 C51 C56 O8 -177.4(2) . . . . ?
C52 C51 C56 C55 0.6(4) . . . . ?
C52 C53 C54 C55 0.3(4) . . . . ?
C52 C53 C54 C57 -178.8(2) . . . . ?
C53 C54 C55 C56 -1.2(4) . . . . ?
C53 C54 C57 C58 98.9(3) . . . . ?
C54 C55 C56 O8 178.6(2) . . . . ?
C54 C55 C56 C51 0.7(4) . . . . ?
C54 C57 C58 C59 -96.5(3) . . . . ?
C54 C57 C58 C63 83.2(3) . . . . ?
C55 C54 C57 C58 -80.2(3) . . . . ?
C56 C51 C52 C53 -1.4(4) . . . . ?
C57 C54 C55 C56 178.0(2) . . . . ?
C57 C58 C59 C60 179.9(2) . . . . ?
C57 C58 C63 O9 2.7(3) . . . . ?
C57 C58 C63 C62 179.7(2) . . . . ?
C58 C59 C60 O10 179.0(2) . . . . ?
C58 C59 C60 C61 -0.1(4) . . . . ?
C59 C58 C63 O9 -177.6(2) . . . . ?
C59 C58 C63 C62 -0.6(3) . . . . ?
C59 C60 C61 C62 0.3(3) . . . . ?
C59 C60 C61 C64 179.7(2) . . . . ?
C60 C61 C62 C63 -0.7(3) . . . . ?
C60 C61 C64 C32 94.3(2) . . . . ?
C61 C62 C63 O9 177.6(2) . . . . ?
C61 C62 C63 C58 0.8(3) . . . . ?
C62 C61 C64 C32 -86.3(2) . . . . ?
C63 C58 C59 C60 0.2(3) . . . . ?
C64 C32 C33 C34 -172.22(19) . . . . ?
C64 C32 C33 C73 8.7(3) . . . . ?
C64 C61 C62 C63 179.91(19) . . . . ?
C65 O10 C60 C59 -8.1(5) . . . . ?
C65 O10 C60 C61 171.1(3) . . . . ?
C66 O9 C63 C58 -165.1(3) . . . . ?
C66 O9 C63 C62 18.0(4) . . . . ?
C67 O8 C56 C51 -166.0(3) . . . . ?
C67 O8 C56 C55 16.0(4) . . . . ?
C68 O7 C53 C52 -16.8(5) . . . . ?
C68 O7 C53 C54 164.0(4) . . . . ?
C69 O6 C46 C45 24.1(5) . . . . ?
C69 O6 C46 C47 -157.2(3) . . . . ?
C70 O5 C49 C44 -167.4(3) . . . . ?
C70 O5 C49 C48 12.7(5) . . . . ?
C71 O3 C39 C38 13.5(4) . . . . ?
C71 O3 C39 C40 -168.1(2) . . . . ?
C72 O4 C42 C37 -163.8(3) . . . . ?
C72 O4 C42 C41 17.9(4) . . . . ?
C73 C33 C34 C35 176.4(2) . . . . ?
C73 C74 C75 C76 -1.7(4) . . . . ?
C74 C73 C78 C77 -0.3(3) . . . . ?
C74 C75 C76 C77 2.6(4) . . . . ?
C74 C75 C76 C79 -177.8(2) . . . . ?
C75 C76 C77 C78 -2.3(4) . . . . ?
C75 C76 C79 C80 -39.2(3) . . . . ?
C75 C76 C79 C81 137.5(3) . . . . ?
C76 C77 C78 C73 1.3(4) . . . . ?
C76 C79 C81 C82 -4.1(4) . . . . ?
C76 C79 C81 C88 178.4(2) . . . . ?
C77 C76 C79 C80 140.5(2) . . . . ?
C77 C76 C79 C81 -42.8(4) . . . . ?
C78 C73 C74 C75 0.5(3) . . . . ?
C79 C76 C77 C78 178.0(2) . . . . ?
C79 C81 C82 C83 -50.9(3) . . . . ?
C79 C81 C82 C87 128.7(3) . . . . ?
C79 C81 C88 C89 -49.7(4) . . . . ?
C79 C81 C88 C93 130.2(3) . . . . ?
C80 C79 C81 C82 172.4(2) . . . . ?
C80 C79 C81 C88 -5.1(4) . . . . ?
C81 C82 C83 C84 179.2(3) . . . . ?
C81 C82 C87 C86 -177.2(3) . . . . ?
C81 C88 C89 C90 179.1(3) . . . . ?
C81 C88 C93 C92 -177.8(3) . . . . ?
C82 C81 C88 C89 132.7(3) . . . . ?
C82 C81 C88 C93 -47.4(3) . . . . ?
C82 C83 C84 C85 -1.7(5) . . . . ?
C83 C82 C87 C86 2.3(4) . . . . ?
C83 C84 C85 C86 1.9(5) . . . . ?
C84 C85 C86 C87 0.0(5) . . . . ?
C85 C86 C87 C82 -2.2(5) . . . . ?
C87 C82 C83 C84 -0.4(4) . . . . ?
C88 C81 C82 C83 126.7(2) . . . . ?
C88 C81 C82 C87 -53.7(3) . . . . ?
C88 C89 C90 C91 -0.9(5) . . . . ?
C89 C88 C93 C92 2.1(4) . . . . ?
C89 C90 C91 C92 1.2(6) . . . . ?
C90 C91 C92 C93 0.1(5) . . . . ?
C91 C92 C93 C88 -1.7(5) . . . . ?
C93 C88 C89 C90 -0.8(4) . . . . ?
C6 O12 C7 C8 171.3(7) . . . . ?
C7 O12 C6 O11 -4.7(9) . . . . ?
C7 O12 C6 C5 178.7(7) . . . . ?
